data_7102070
loop_
_publ_author_name
'Pun, Doris'
'Lobkovsky, Emil'
'Chirik, Paul J'

_publ_section_title
;
 Amineborane dehydrogenation promoted by isolable zirconium sandwich,
 titanium sandwich and N(2) complexes.
;
_journal_issue 31
_journal_name_full 'Chemical communications (Cambridge, England)'
_journal_page_first 3297
_journal_page_last 3299
_journal_paper_doi 10.1039/b704941b
_journal_year 2007
_chemical_formula_moiety 'C30 H47 B Zr'
_chemical_formula_sum 'C30 H47 B Zr'
_chemical_formula_weight 509.71
_chemical_name_systematic
;
?
;
_space_group_IT_number 14
_symmetry_cell_setting monoclinic
_symmetry_space_group_name_Hall '-P 2yn'
_symmetry_space_group_name_H-M 'P 1 21/n 1'
_atom_sites_solution_hydrogens mixed
_atom_sites_solution_primary direct
_atom_sites_solution_secondary difmap
_audit_creation_method SHELXL-97
_cell_angle_alpha 90.00
_cell_angle_beta 99.197(9)
_cell_angle_gamma 90.00
_cell_formula_units_Z 4
_cell_length_a 9.226(3)
_cell_length_b 19.364(4)
_cell_length_c 15.896(4)
_cell_measurement_reflns_used 914
_cell_measurement_temperature 173(2)
_cell_measurement_theta_max 17.17
_cell_measurement_theta_min 2.40
_cell_volume 2803.4(12)
_computing_cell_refinement 'Bruker SAINT+'
_computing_data_collection 'Bruker APEX2'
_computing_data_reduction 'Bruker SAINT+'
_computing_molecular_graphics 'Bruker SHELXTL'
_computing_publication_material 'Bruker SHELXTL'
_computing_structure_refinement 'SHELXL-97 (Sheldrick, 1997)'
_computing_structure_solution 'SHELXS-97 (Sheldrick, 1990)'
_diffrn_ambient_temperature 173(2)
_diffrn_measured_fraction_theta_full 0.977
_diffrn_measured_fraction_theta_max 0.977
_diffrn_measurement_device_type 'Bruker X8 APEX II diffractometer'
_diffrn_measurement_method 'phi and omega scans'
_diffrn_radiation_monochromator graphite
_diffrn_radiation_source 'fine-focus sealed tube'
_diffrn_radiation_type MoK\a
_diffrn_radiation_wavelength 0.71073
_diffrn_reflns_av_R_equivalents 0.0854
_diffrn_reflns_av_sigmaI/netI 0.0978
_diffrn_reflns_limit_h_max 7
_diffrn_reflns_limit_h_min -9
_diffrn_reflns_limit_k_max 18
_diffrn_reflns_limit_k_min -18
_diffrn_reflns_limit_l_max 15
_diffrn_reflns_limit_l_min -15
_diffrn_reflns_number 14059
_diffrn_reflns_theta_full 21.06
_diffrn_reflns_theta_max 21.06
_diffrn_reflns_theta_min 1.67
_exptl_absorpt_coefficient_mu 0.407
_exptl_absorpt_correction_T_max 0.9799
_exptl_absorpt_correction_T_min 0.9415
_exptl_absorpt_correction_type multi-scan
_exptl_absorpt_process_details SADABS
_exptl_crystal_colour colourless
_exptl_crystal_density_diffrn 1.208
_exptl_crystal_density_method 'not measured'
_exptl_crystal_description block
_exptl_crystal_F_000 1088
_exptl_crystal_size_max 0.15
_exptl_crystal_size_mid 0.10
_exptl_crystal_size_min 0.05
_refine_diff_density_max 0.443
_refine_diff_density_min -0.431
_refine_diff_density_rms 0.071
_refine_ls_extinction_coef 0.0033(4)
_refine_ls_extinction_expression Fc^*^=kFc[1+0.001xFc^2^\l^3^/sin(2\q)]^-1/4^
_refine_ls_extinction_method SHELXL
_refine_ls_goodness_of_fit_ref 1.025
_refine_ls_hydrogen_treatment mixed
_refine_ls_matrix_type full
_refine_ls_number_parameters 310
_refine_ls_number_reflns 2963
_refine_ls_number_restraints 0
_refine_ls_restrained_S_all 1.025
_refine_ls_R_factor_all 0.0873
_refine_ls_R_factor_gt 0.0495
_refine_ls_shift/su_max 0.035
_refine_ls_shift/su_mean 0.001
_refine_ls_structure_factor_coef Fsqd
_refine_ls_weighting_details 'calc w=1/[\s^2^(Fo^2^)+(0.0446P)^2^+2.0663P] where P=(Fo^2^+2Fc^2^)/3'
_refine_ls_weighting_scheme calc
_refine_ls_wR_factor_gt 0.1132
_refine_ls_wR_factor_ref 0.1295
_reflns_number_gt 1973
_reflns_number_total 2963
_reflns_threshold_expression >2sigma(I)
_cod_data_source_file b704941b.txt
_cod_data_source_block dp1
_cod_depositor_comments
;
The following automatic conversions were performed:
'_symmetry_cell_setting' value 'Monoclinic' changed to 'monoclinic'
according to '/home/saulius/struct/CIF-dictionaries/cif_core.dic'
dictionary named 'cif_core.dic' version 2.4.1 from 2010-06-29.

Automatic conversion script
Id: cif_fix_enum 1527 2010-12-29 10:47:43Z saulius 
;
_cod_original_sg_symbol_H-M P2(1)/n
_cod_database_code 7102070

loop_
_symmetry_equiv_pos_as_xyz
'x, y, z'
'-x+1/2, y+1/2, -z+1/2'
'-x, -y, -z'
'x-1/2, -y-1/2, z-1/2'

loop_
_atom_site_label
_atom_site_type_symbol
_atom_site_fract_x
_atom_site_fract_y
_atom_site_fract_z
_atom_site_U_iso_or_equiv
_atom_site_adp_type
_atom_site_occupancy
_atom_site_symmetry_multiplicity
_atom_site_calc_flag
_atom_site_refinement_flags
Zr1 Zr 0.13797(5) 0.24598(2) 0.96106(3) 0.03606(16) Uani 1 1 d .
H1M H 0.178(4) 0.2533(16) 0.852(2) 0.024(10) Uiso 1 1 d .
C1 C 0.1756(5) 0.3400(2) 1.0682(3) 0.0327(13) Uani 1 1 d .
C2 C 0.2955(5) 0.3394(2) 1.0200(3) 0.0364(14) Uani 1 1 d .
H2A H 0.4012 0.3340 1.0455 0.044 Uiso 1 1 calc R
C3 C 0.2464(6) 0.3613(2) 0.9371(3) 0.0384(14) Uani 1 1 d .
C4 C 0.0944(6) 0.3756(2) 0.9320(3) 0.0380(15) Uani 1 1 d .
C5 C 0.0533(5) 0.3637(2) 1.0116(3) 0.0366(14) Uani 1 1 d .
C6 C 0.2647(6) 0.1399(2) 0.9198(3) 0.0418(15) Uani 1 1 d .
C7 C 0.1471(5) 0.1175(2) 0.9592(3) 0.0395(15) Uani 1 1 d .
H7A H 0.0654 0.0872 0.9315 0.047 Uiso 1 1 calc R
C8 C 0.1722(5) 0.1355(2) 1.0476(3) 0.0350(14) Uani 1 1 d .
C9 C 0.3111(6) 0.1671(2) 1.0645(3) 0.0408(15) Uani 1 1 d .
C10 C 0.3695(5) 0.1705(2) 0.9849(3) 0.0381(14) Uani 1 1 d .
C11 C -0.0006(6) 0.4078(3) 0.8573(4) 0.0602(18) Uani 1 1 d .
H11A H 0.0048 0.3801 0.8056 0.072 Uiso 1 1 calc R
H11B H 0.0358 0.4548 0.8479 0.072 Uiso 1 1 calc R
C12 C -0.1571(7) 0.4118(3) 0.8717(4) 0.075(2) Uani 1 1 d .
H12A H -0.2113 0.4443 0.8300 0.089 Uiso 1 1 calc R
H12B H -0.2031 0.3658 0.8616 0.089 Uiso 1 1 calc R
C13 C -0.1706(6) 0.4349(3) 0.9587(4) 0.066(2) Uani 1 1 d .
H13A H -0.2759 0.4399 0.9632 0.079 Uiso 1 1 calc R
H13B H -0.1238 0.4807 0.9691 0.079 Uiso 1 1 calc R
C14 C -0.0985(6) 0.3839(3) 1.0279(4) 0.0570(18) Uani 1 1 d .
H14A H -0.0910 0.4058 1.0847 0.068 Uiso 1 1 calc R
H14B H -0.1604 0.3421 1.0276 0.068 Uiso 1 1 calc R
C15 C 0.3984(6) 0.1886(2) 1.1413(4) 0.0469(16) Uani 1 1 d .
H15A H 0.3608 0.1866 1.1935 0.056 Uiso 1 1 calc R
C16 C 0.5371(6) 0.2124(3) 1.1396(4) 0.0580(18) Uani 1 1 d .
H16A H 0.5962 0.2270 1.1910 0.070 Uiso 1 1 calc R
C17 C 0.5941(6) 0.2154(3) 1.0615(4) 0.0529(17) Uani 1 1 d .
H17A H 0.6915 0.2316 1.0622 0.063 Uiso 1 1 calc R
C18 C 0.5148(6) 0.1962(2) 0.9872(4) 0.0523(17) Uani 1 1 d .
H18A H 0.5554 0.1997 0.9361 0.063 Uiso 1 1 calc R
C19 C 0.1969(6) 0.3321(2) 1.1637(3) 0.0410(15) Uani 1 1 d .
H19A H 0.2887 0.3047 1.1808 0.049 Uiso 1 1 calc R
C20 C 0.2221(6) 0.4034(2) 1.2056(3) 0.0565(17) Uani 1 1 d .
H20A H 0.2358 0.3983 1.2677 0.085 Uiso 1 1 calc R
H20B H 0.1368 0.4329 1.1869 0.085 Uiso 1 1 calc R
H20C H 0.3099 0.4245 1.1891 0.085 Uiso 1 1 calc R
C21 C 0.0731(6) 0.2938(3) 1.1969(3) 0.0665(19) Uani 1 1 d .
H21A H 0.0588 0.2486 1.1692 0.100 Uiso 1 1 calc R
H21B H -0.0177 0.3208 1.1842 0.100 Uiso 1 1 calc R
H21C H 0.0987 0.2876 1.2587 0.100 Uiso 1 1 calc R
C22 C 0.3349(7) 0.3821(3) 0.8672(4) 0.070(2) Uani 1 1 d .
H22A H 0.2635 0.3820 0.8128 0.084 Uiso 1 1 calc R
C23 C 0.4502(7) 0.3374(3) 0.8535(5) 0.102(2) Uani 1 1 d .
H23A H 0.4979 0.3556 0.8073 0.153 Uiso 1 1 calc R
H23B H 0.4103 0.2914 0.8380 0.153 Uiso 1 1 calc R
H23C H 0.5223 0.3342 0.9058 0.153 Uiso 1 1 calc R
C24 C 0.3830(7) 0.4571(3) 0.8825(4) 0.072(2) Uani 1 1 d .
H24A H 0.4388 0.4718 0.8381 0.108 Uiso 1 1 calc R
H24B H 0.4449 0.4612 0.9384 0.108 Uiso 1 1 calc R
H24C H 0.2962 0.4865 0.8808 0.108 Uiso 1 1 calc R
C25 C 0.2937(6) 0.1211(3) 0.8316(3) 0.0529(16) Uani 1 1 d .
H25A H 0.3493 0.1602 0.8108 0.063 Uiso 1 1 calc R
C26 C 0.3934(6) 0.0569(3) 0.8375(4) 0.072(2) Uani 1 1 d .
H26A H 0.4113 0.0441 0.7804 0.108 Uiso 1 1 calc R
H26B H 0.3452 0.0184 0.8621 0.108 Uiso 1 1 calc R
H26C H 0.4870 0.0672 0.8738 0.108 Uiso 1 1 calc R
C27 C 0.1528(7) 0.1115(3) 0.7676(3) 0.0624(18) Uani 1 1 d .
H27A H 0.0929 0.1534 0.7659 0.094 Uiso 1 1 calc R
H27B H 0.0974 0.0722 0.7850 0.094 Uiso 1 1 calc R
H27C H 0.1777 0.1026 0.7109 0.094 Uiso 1 1 calc R
C28 C 0.0908(6) 0.1061(2) 1.1145(3) 0.0426(15) Uani 1 1 d .
H28A H 0.1039 0.1387 1.1639 0.051 Uiso 1 1 calc R
C29 C 0.1626(6) 0.0374(3) 1.1455(3) 0.0632(19) Uani 1 1 d .
H29A H 0.1109 0.0176 1.1891 0.095 Uiso 1 1 calc R
H29B H 0.2657 0.0453 1.1699 0.095 Uiso 1 1 calc R
H29C H 0.1572 0.0053 1.0974 0.095 Uiso 1 1 calc R
C30 C -0.0724(6) 0.0950(3) 1.0873(4) 0.0692(19) Uani 1 1 d .
H30A H -0.1190 0.1388 1.0674 0.104 Uiso 1 1 calc R
H30B H -0.1155 0.0780 1.1359 0.104 Uiso 1 1 calc R
H30C H -0.0885 0.0609 1.0412 0.104 Uiso 1 1 calc R
B1 B -0.1270(8) 0.2235(4) 0.9090(5) 0.063(2) Uani 1 1 d .
H1B H -0.041(5) 0.2366(19) 0.864(3) 0.044(13) Uiso 1 1 d .
H2B H -0.063(5) 0.235(2) 0.987(3) 0.053(14) Uiso 1 1 d .
H3B H -0.222(7) 0.260(3) 0.901(4) 0.10(2) Uiso 1 1 d .
H4B H -0.161(4) 0.172(2) 0.901(2) 0.037(12) Uiso 1 1 d .

loop_
_atom_site_aniso_label
_atom_site_aniso_U_11
_atom_site_aniso_U_22
_atom_site_aniso_U_33
_atom_site_aniso_U_23
_atom_site_aniso_U_13
_atom_site_aniso_U_12
Zr1 0.0451(3) 0.0290(3) 0.0347(3) -0.0020(3) 0.0085(2) -0.0019(3)
C1 0.037(3) 0.028(3) 0.034(3) -0.007(2) 0.008(3) -0.003(2)
C2 0.035(3) 0.024(3) 0.050(3) 0.001(2) 0.008(3) -0.003(2)
C3 0.050(3) 0.028(3) 0.039(3) -0.005(2) 0.013(3) -0.003(3)
C4 0.052(4) 0.032(3) 0.027(3) -0.001(2) -0.005(3) 0.005(3)
C5 0.036(3) 0.025(3) 0.049(4) -0.002(2) 0.011(3) 0.000(3)
C6 0.059(4) 0.022(3) 0.047(3) -0.001(2) 0.015(3) 0.005(3)
C7 0.048(3) 0.020(3) 0.057(4) 0.000(3) 0.026(3) -0.005(3)
C8 0.045(3) 0.027(3) 0.037(3) -0.004(2) 0.018(3) 0.005(3)
C9 0.055(3) 0.018(3) 0.053(4) 0.005(2) 0.021(3) 0.008(3)
C10 0.040(3) 0.037(3) 0.042(3) 0.004(3) 0.019(3) 0.005(3)
C11 0.069(4) 0.041(3) 0.066(4) -0.009(3) -0.002(4) -0.003(3)
C12 0.093(5) 0.051(4) 0.073(5) 0.001(4) -0.007(4) -0.013(4)
C13 0.042(4) 0.054(4) 0.095(5) -0.019(4) -0.009(4) 0.014(3)
C14 0.061(4) 0.044(3) 0.071(4) -0.010(3) 0.026(4) 0.000(3)
C15 0.059(4) 0.040(3) 0.041(3) 0.001(3) 0.002(3) 0.008(3)
C16 0.063(4) 0.043(3) 0.060(4) -0.010(3) -0.015(4) 0.020(3)
C17 0.044(4) 0.048(3) 0.068(4) -0.007(3) 0.014(3) 0.008(3)
C18 0.061(4) 0.036(3) 0.066(4) 0.004(3) 0.029(3) 0.007(3)
C19 0.058(4) 0.037(3) 0.027(3) 0.000(2) 0.004(3) 0.012(3)
C20 0.089(4) 0.039(3) 0.043(3) -0.003(3) 0.015(3) 0.004(3)
C21 0.110(5) 0.045(3) 0.055(4) 0.008(3) 0.045(4) -0.001(4)
C22 0.103(5) 0.044(4) 0.074(4) 0.000(3) 0.047(4) -0.007(4)
C23 0.129(5) 0.055(4) 0.146(6) 0.003(4) 0.098(5) -0.011(4)
C24 0.103(5) 0.037(3) 0.089(5) 0.011(3) 0.053(4) -0.005(3)
C25 0.078(4) 0.038(3) 0.053(4) -0.007(3) 0.041(3) -0.009(3)
C26 0.091(4) 0.054(4) 0.082(4) -0.022(3) 0.046(4) 0.003(4)
C27 0.100(5) 0.050(4) 0.041(4) -0.011(3) 0.023(4) -0.016(3)
C28 0.056(4) 0.039(3) 0.036(3) 0.002(3) 0.015(3) 0.004(3)
C29 0.083(4) 0.054(4) 0.055(4) 0.020(3) 0.019(4) 0.002(3)
C30 0.074(4) 0.071(4) 0.071(4) 0.027(3) 0.036(4) 0.008(4)
B1 0.056(5) 0.039(4) 0.096(6) -0.001(4) 0.017(5) -0.010(4)

loop_
_atom_type_symbol
_atom_type_description
_atom_type_scat_dispersion_real
_atom_type_scat_dispersion_imag
_atom_type_scat_source
C C 0.0033 0.0016 'International Tables Vol C Tables 4.2.6.8 and 6.1.1.4'
H H 0.0000 0.0000 'International Tables Vol C Tables 4.2.6.8 and 6.1.1.4'
B B 0.0013 0.0007 'International Tables Vol C Tables 4.2.6.8 and 6.1.1.4'
Zr Zr -2.9673 0.5597 'International Tables Vol C Tables 4.2.6.8 and 6.1.1.4'

loop_
_geom_angle_atom_site_label_1
_geom_angle_atom_site_label_2
_geom_angle_atom_site_label_3
_geom_angle
C2 Zr1 C1 34.28(15)
C2 Zr1 C7 137.23(16)
C1 Zr1 C7 137.81(16)
C2 Zr1 B1 139.3(2)
C1 Zr1 B1 112.2(2)
C7 Zr1 B1 81.7(2)
C2 Zr1 C3 32.76(15)
C1 Zr1 C3 55.47(15)
C7 Zr1 C3 151.09(16)
B1 Zr1 C3 120.0(2)
C2 Zr1 C6 116.04(17)
C1 Zr1 C6 139.72(17)
C7 Zr1 C6 32.70(14)
B1 Zr1 C6 104.2(2)
C3 Zr1 C6 118.56(17)
C2 Zr1 C8 114.00(16)
C1 Zr1 C8 104.80(16)
C7 Zr1 C8 33.06(14)
B1 Zr1 C8 93.7(2)
C3 Zr1 C8 144.85(17)
C6 Zr1 C8 55.01(15)
C2 Zr1 C10 86.24(16)
C1 Zr1 C10 107.19(16)
C7 Zr1 C10 53.38(15)
B1 Zr1 C10 134.4(2)
C3 Zr1 C10 100.80(16)
C6 Zr1 C10 32.65(15)
C8 Zr1 C10 53.89(15)
C2 Zr1 C4 53.53(16)
C1 Zr1 C4 53.65(15)
C7 Zr1 C4 167.85(16)
B1 Zr1 C4 89.6(2)
C3 Zr1 C4 32.46(15)
C6 Zr1 C4 145.11(16)
C8 Zr1 C4 157.38(15)
C10 Zr1 C4 133.25(16)
C2 Zr1 C5 53.89(16)
C1 Zr1 C5 32.12(15)
C7 Zr1 C5 154.06(15)
B1 Zr1 C5 85.8(2)
C3 Zr1 C5 53.62(15)
C6 Zr1 C5 169.93(16)
C8 Zr1 C5 126.46(16)
C10 Zr1 C5 138.09(16)
C4 Zr1 C5 31.47(15)
C2 Zr1 C9 85.63(16)
C1 Zr1 C9 89.58(16)
C7 Zr1 C9 53.25(16)
B1 Zr1 C9 125.4(2)
C3 Zr1 C9 113.62(16)
C6 Zr1 C9 54.37(16)
C8 Zr1 C9 31.78(15)
C10 Zr1 C9 32.71(15)
C4 Zr1 C9 138.59(16)
C5 Zr1 C9 120.57(16)
C5 C1 C2 105.6(4)
C5 C1 C19 129.9(4)
C2 C1 C19 123.1(4)
C5 C1 Zr1 77.9(3)
C2 C1 Zr1 70.4(2)
C19 C1 Zr1 126.8(3)
C3 C2 C1 109.8(4)
C3 C2 Zr1 77.0(3)
C1 C2 Zr1 75.3(3)
C2 C3 C4 106.5(4)
C2 C3 C22 129.5(5)
C4 C3 C22 122.8(5)
C2 C3 Zr1 70.2(3)
C4 C3 Zr1 76.6(3)
C22 C3 Zr1 128.1(3)
C5 C4 C3 108.9(4)
C5 C4 C11 125.4(5)
C3 C4 C11 125.2(5)
C5 C4 Zr1 74.5(3)
C3 C4 Zr1 71.0(3)
C11 C4 Zr1 127.2(3)
C4 C5 C1 109.1(4)
C4 C5 C14 120.3(5)
C1 C5 C14 130.2(5)
C4 C5 Zr1 74.0(3)
C1 C5 Zr1 70.0(3)
C14 C5 Zr1 128.1(3)
C7 C6 C10 106.7(4)
C7 C6 C25 127.0(5)
C10 C6 C25 124.9(5)
C7 C6 Zr1 73.1(3)
C10 C6 Zr1 76.1(3)
C25 C6 Zr1 126.8(3)
C6 C7 C8 110.3(4)
C6 C7 Zr1 74.2(3)
C8 C7 Zr1 75.2(3)
C9 C8 C7 107.1(4)
C9 C8 C28 124.8(5)
C7 C8 C28 125.4(4)
C9 C8 Zr1 76.5(3)
C7 C8 Zr1 71.7(3)
C28 C8 Zr1 131.9(3)
C8 C9 C15 132.0(5)
C8 C9 C10 107.8(5)
C15 C9 C10 120.0(5)
C8 C9 Zr1 71.7(3)
C15 C9 Zr1 125.6(3)
C10 C9 Zr1 72.5(3)
C18 C10 C6 133.6(5)
C18 C10 C9 118.1(5)
C6 C10 C9 108.1(4)
C18 C10 Zr1 124.2(3)
C6 C10 Zr1 71.2(3)
C9 C10 Zr1 74.8(3)
C4 C11 C12 110.9(5)
C13 C12 C11 112.7(5)
C12 C13 C14 112.5(5)
C5 C14 C13 110.3(4)
C16 C15 C9 119.3(5)
C15 C16 C17 120.6(5)
C18 C17 C16 122.1(5)
C17 C18 C10 120.0(5)
C1 C19 C21 114.4(4)
C1 C19 C20 109.4(4)
C21 C19 C20 110.9(4)
C23 C22 C24 113.6(5)
C23 C22 C3 116.8(5)
C24 C22 C3 108.0(4)
C6 C25 C27 112.8(4)
C6 C25 C26 109.2(4)
C27 C25 C26 112.2(4)
C8 C28 C30 116.0(4)
C8 C28 C29 108.5(4)
C30 C28 C29 109.1(4)

loop_
_geom_bond_atom_site_label_1
_geom_bond_atom_site_label_2
_geom_bond_distance
Zr1 C2 2.414(5)
Zr1 C1 2.479(4)
Zr1 C7 2.490(4)
Zr1 B1 2.491(8)
Zr1 C3 2.500(5)
Zr1 C6 2.502(5)
Zr1 C8 2.535(5)
Zr1 C10 2.566(5)
Zr1 C4 2.572(5)
Zr1 C5 2.579(4)
Zr1 C9 2.597(5)
C1 C5 1.402(6)
C1 C2 1.444(6)
C1 C19 1.508(6)
C2 C3 1.388(6)
C3 C4 1.419(7)
C3 C22 1.535(7)
C4 C5 1.397(7)
C4 C11 1.494(7)
C5 C14 1.516(7)
C6 C7 1.405(6)
C6 C10 1.426(7)
C6 C25 1.514(7)
C7 C8 1.430(6)
C8 C9 1.406(7)
C8 C28 1.508(7)
C9 C15 1.413(7)
C9 C10 1.454(7)
C10 C18 1.425(7)
C11 C12 1.500(8)
C12 C13 1.477(8)
C13 C14 1.546(8)
C15 C16 1.364(7)
C16 C17 1.425(8)
C17 C18 1.338(7)
C19 C21 1.525(7)
C19 C20 1.534(6)
C22 C23 1.415(8)
C22 C24 1.527(7)
C25 C27 1.528(7)
C25 C26 1.540(7)
C28 C30 1.514(7)
C28 C29 1.533(7)
